data_7241412
loop_
_publ_author_name
'Zhou, Hui'
'Chen, Wei'
'Liu, Ji-Hong'
'Zhang, Wen-Zhen'
'Lu, Xiao-Bing'

_publ_section_title
;
 Highly effective capture and subsequent catalytic transformation of
 low-concentration CO2 by superbasic guanidines
;
_journal_issue 22
_journal_name_full 'Green Chemistry'
_journal_page_first 7832
_journal_page_last 7838
_journal_paper_doi 10.1039/D0GC03009K
_journal_volume 22
_journal_year 2020
_chemical_formula_moiety 'C28 H49 N7 O2'
_chemical_formula_sum 'C28 H49 N7 O2'
_chemical_formula_weight 515.74
_space_group_crystal_system monoclinic
_space_group_IT_number 14
_space_group_name_Hall '-P 2ybc'
_space_group_name_H-M_alt 'P 1 21/c 1'
_atom_sites_solution_hydrogens geom
_atom_sites_solution_primary direct
_audit_creation_date 2018-12-27
_audit_creation_method
;
Olex2 1.2
(compiled 2018.05.29 svn.r3508 for OlexSys, GUI svn.r5506)
;
_audit_update_record
;
2020-10-16 deposited with the CCDC.	2020-10-16 downloaded from the CCDC.
;
_cell_angle_alpha 90
_cell_angle_beta 111.59
_cell_angle_gamma 90
_cell_formula_units_Z 4
_cell_length_a 12.003(7)
_cell_length_b 19.823(11)
_cell_length_c 16.309(9)
_cell_measurement_reflns_used 2267
_cell_measurement_temperature 296(2)
_cell_measurement_theta_max 22.04
_cell_measurement_theta_min 2.45
_cell_volume 3608(4)
_computing_cell_refinement 'SAINT V8.32B (?, 2016)'
_computing_data_reduction 'SAINT V8.32B (?, 2016)'
_computing_molecular_graphics 'Olex2 (Dolomanov et al., 2009)'
_computing_publication_material 'Olex2 (Dolomanov et al., 2009)'
_computing_structure_refinement 'ShelXL (Sheldrick, 2015)'
_computing_structure_solution 'ShelXS-1997 (Sheldrick, 2008)'
_diffrn_ambient_temperature 296.15
_diffrn_measured_fraction_theta_full 0.834
_diffrn_measured_fraction_theta_max 0.847
_diffrn_measurement_device_type 'Bruker APEX-II CCD'
_diffrn_measurement_method '\f and \w scans'
_diffrn_radiation_type MoK\a
_diffrn_radiation_wavelength 0.71073
_diffrn_reflns_av_R_equivalents 0.0909
_diffrn_reflns_av_unetI/netI 0.1627
_diffrn_reflns_Laue_measured_fraction_full 0.834
_diffrn_reflns_Laue_measured_fraction_max 0.847
_diffrn_reflns_limit_h_max 14
_diffrn_reflns_limit_h_min -14
_diffrn_reflns_limit_k_max 24
_diffrn_reflns_limit_k_min -22
_diffrn_reflns_limit_l_max 20
_diffrn_reflns_limit_l_min -15
_diffrn_reflns_number 16091
_diffrn_reflns_point_group_measured_fraction_full 0.834
_diffrn_reflns_point_group_measured_fraction_max 0.847
_diffrn_reflns_theta_full 25.242
_diffrn_reflns_theta_max 26.021
_diffrn_reflns_theta_min 1.691
_diffrn_standards_number 0
_exptl_absorpt_coefficient_mu 0.062
_exptl_absorpt_correction_T_max 0.7456
_exptl_absorpt_correction_T_min 0.5051
_exptl_absorpt_correction_type multi-scan
_exptl_absorpt_process_details
'SADABS-2012/1 (Bruker,2012) was used for absorption correction. wR2(int) was 0.1689 before and 0.0746 after correction. The Ratio of minimum to maximum transmission is 0.6774. The \l/2 correction factor is 0.0015.'
_exptl_crystal_colour colorless
_exptl_crystal_density_diffrn 0.949
_exptl_crystal_description none
_exptl_crystal_F_000 1128
_exptl_crystal_size_max 0.21
_exptl_crystal_size_mid 0.18
_exptl_crystal_size_min 0.09
_refine_diff_density_max 0.176
_refine_diff_density_min -0.155
_refine_diff_density_rms 0.036
_refine_ls_extinction_method none
_refine_ls_goodness_of_fit_ref 0.787
_refine_ls_hydrogen_treatment constr
_refine_ls_matrix_type full
_refine_ls_number_parameters 347
_refine_ls_number_reflns 6015
_refine_ls_number_restraints 0
_refine_ls_restrained_S_all 0.787
_refine_ls_R_factor_all 0.1252
_refine_ls_R_factor_gt 0.0574
_refine_ls_shift/su_max 0.000
_refine_ls_shift/su_mean 0.000
_refine_ls_structure_factor_coef Fsqd
_refine_ls_weighting_details 'w=1/[\s^2^(Fo^2^)+(0.0545P)^2^] where P=(Fo^2^+2Fc^2^)/3'
_refine_ls_weighting_scheme calc
_refine_ls_wR_factor_gt 0.1321
_refine_ls_wR_factor_ref 0.1506
_reflns_Friedel_coverage 0.000
_reflns_number_gt 2624
_reflns_number_total 6015
_reflns_threshold_expression 'I > 2\s(I)'
_cod_data_source_file d0gc03009k2.cif
_cod_data_source_block a_sq
_cod_depositor_comments 'Adding full bibliography for 7241409--7241413.cif.'
_cod_database_code 7241412
_shelx_shelxl_version_number 2018/3
_shelx_space_group_comment
;
The symmetry employed for this shelxl refinement is uniquely defined
by the following loop, which should always be used as a source of
symmetry information in preference to the above space-group names.
They are only intended as comments.
;
_exptl_absorpt_special_details block
_olex2_refinement_description
;
1. Fixed Uiso
 At 1.2 times of:
  All C(H) groups, All C(H,H) groups
 At 1.5 times of:
  All C(H,H,H) groups
2.a Ternary CH refined with riding coordinates:
 C8(H8), C19(H19), C26(H26), C2(H2)
2.b Secondary CH2 refined with riding coordinates:
 C15(H15A,H15B), C14(H14A,H14B), C16(H16A,H16B)
2.c Idealised Me refined as rotating group:
 C28(H28A,H28B,H28C), C7(H7A,H7B,H7C), C10(H10A,H10B,H10C), C23(H23A,H23B,
 H23C), C9(H9A,H9B,H9C), C20(H20A,H20B,H20C), C1(H1A,H1B,H1C), C27(H27A,H27B,
 H27C), C21(H21A,H21B,H21C), C25(H25A,H25B,H25C), C3(H3A,H3B,H3C), C5(H5A,H5B,
 H5C), C17(H17A,H17B,H17C)
;
_olex2_submission_special_instructions 'No special instructions were received'

loop_
_space_group_symop_operation_xyz
'x, y, z'
'-x, y+1/2, -z+1/2'
'-x, -y, -z'
'x, -y-1/2, z-1/2'

loop_
_atom_site_label
_atom_site_type_symbol
_atom_site_fract_x
_atom_site_fract_y
_atom_site_fract_z
_atom_site_U_iso_or_equiv
_atom_site_adp_type
_atom_site_occupancy
_atom_site_site_symmetry_order
_atom_site_calc_flag
_atom_site_refinement_flags_posn
_atom_site_refinement_flags_adp
_atom_site_refinement_flags_occupancy
_atom_site_disorder_assembly
_atom_site_disorder_group
N5 N 0.58554(16) 0.42900(11) 0.33348(12) 0.0260(5) Uani 1 1 d . . . . .
O2 O 0.67350(17) 0.54196(10) 0.44963(12) 0.0439(5) Uani 1 1 d . . . . .
O1 O 0.73592(17) 0.62141(10) 0.37720(13) 0.0509(6) Uani 1 1 d . . . . .
N6 N 0.73283(18) 0.39580(11) 0.46913(13) 0.0298(5) Uani 1 1 d . . . . .
N1 N 0.38911(19) 0.38161(11) 0.11588(14) 0.0331(5) Uani 1 1 d . . . . .
N2 N 0.32996(17) 0.37669(11) 0.22911(13) 0.0284(5) Uani 1 1 d . . . . .
N7 N 0.80034(17) 0.42996(11) 0.36738(13) 0.0322(5) Uani 1 1 d . . . . .
N3 N 0.43747(17) 0.47783(11) 0.21299(13) 0.0295(5) Uani 1 1 d . . . . .
N4 N 0.59418(17) 0.54557(11) 0.29641(13) 0.0296(5) Uani 1 1 d . . . . .
C18 C 0.7001(2) 0.42232(12) 0.38659(15) 0.0267(6) Uani 1 1 d . . . . .
C12 C 0.5417(2) 0.48279(13) 0.28369(15) 0.0262(6) Uani 1 1 d . . . . .
C11 C 0.3921(2) 0.41505(13) 0.19058(16) 0.0277(6) Uani 1 1 d . . . . .
C8 C 0.3022(2) 0.40282(14) 0.30398(17) 0.0334(6) Uani 1 1 d . . . . .
H8 H 0.357823 0.440099 0.329554 0.040 Uiso 1 1 calc R . . . .
C19 C 0.6451(3) 0.38579(15) 0.51257(17) 0.0393(7) Uani 1 1 d . . . . .
H19 H 0.566024 0.395779 0.468005 0.047 Uiso 1 1 calc R . . . .
C6 C 0.2860(2) 0.31865(13) 0.17720(17) 0.0335(6) Uani 1 1 d . . . . .
C13 C 0.6757(2) 0.57130(14) 0.38327(19) 0.0362(7) Uani 1 1 d . . . . .
C15 C 0.4676(3) 0.64780(15) 0.24504(18) 0.0391(7) Uani 1 1 d . . . . .
H15A H 0.398452 0.623930 0.247676 0.047 Uiso 1 1 calc R . . . .
H15B H 0.508874 0.668278 0.302265 0.047 Uiso 1 1 calc R . . . .
C4 C 0.3233(2) 0.32159(14) 0.10792(17) 0.0362(7) Uani 1 1 d . . . . .
C14 C 0.5509(2) 0.59734(13) 0.22697(16) 0.0322(6) Uani 1 1 d . . . . .
H14A H 0.508968 0.575458 0.170825 0.039 Uiso 1 1 calc R . . . .
H14B H 0.619085 0.621160 0.222554 0.039 Uiso 1 1 calc R . . . .
C26 C 0.7982(2) 0.44420(15) 0.27732(17) 0.0383(7) Uani 1 1 d . . . . .
H26 H 0.713875 0.451470 0.240240 0.046 Uiso 1 1 calc R . . . .
C22 C 0.8577(2) 0.38839(14) 0.50352(17) 0.0371(7) Uani 1 1 d . . . . .
C28 C 0.8391(3) 0.38286(18) 0.2383(2) 0.0530(9) Uani 1 1 d . . . . .
H28A H 0.923865 0.376676 0.268018 0.079 Uiso 1 1 calc GR . . . .
H28B H 0.821396 0.390191 0.176606 0.079 Uiso 1 1 calc GR . . . .
H28C H 0.797726 0.343331 0.245913 0.079 Uiso 1 1 calc GR . . . .
C2 C 0.4382(3) 0.41192(16) 0.05364(19) 0.0452(7) Uani 1 1 d . . . . .
H2 H 0.478074 0.453415 0.082433 0.054 Uiso 1 1 calc R . . . .
C7 C 0.2139(2) 0.26543(15) 0.19965(18) 0.0441(7) Uani 1 1 d . . . . .
H7A H 0.258162 0.248102 0.257510 0.066 Uiso 1 1 calc GR . . . .
H7B H 0.197456 0.229489 0.157391 0.066 Uiso 1 1 calc GR . . . .
H7C H 0.139835 0.284483 0.198500 0.066 Uiso 1 1 calc GR . . . .
C24 C 0.9004(2) 0.40939(16) 0.44167(19) 0.0407(7) Uani 1 1 d . . . . .
C10 C 0.3210(3) 0.35100(16) 0.37746(18) 0.0478(8) Uani 1 1 d . . . . .
H10A H 0.255994 0.319291 0.359648 0.072 Uiso 1 1 calc GR . . . .
H10B H 0.323692 0.373682 0.430164 0.072 Uiso 1 1 calc GR . . . .
H10C H 0.395115 0.327525 0.388655 0.072 Uiso 1 1 calc GR . . . .
C23 C 0.9262(3) 0.35941(18) 0.5934(2) 0.0577(9) Uani 1 1 d . . . . .
H23A H 0.910242 0.385601 0.637388 0.087 Uiso 1 1 calc GR . . . .
H23B H 1.010470 0.360577 0.604451 0.087 Uiso 1 1 calc GR . . . .
H23C H 0.901627 0.313599 0.595736 0.087 Uiso 1 1 calc GR . . . .
C9 C 0.1776(3) 0.43198(18) 0.2721(2) 0.0555(9) Uani 1 1 d . . . . .
H9A H 0.170710 0.466598 0.229370 0.083 Uiso 1 1 calc GR . . . .
H9B H 0.162224 0.450934 0.321111 0.083 Uiso 1 1 calc GR . . . .
H9C H 0.120326 0.396987 0.245591 0.083 Uiso 1 1 calc GR . . . .
C20 C 0.6631(3) 0.43496(17) 0.5888(2) 0.0569(9) Uani 1 1 d . . . . .
H20A H 0.734308 0.422947 0.637752 0.085 Uiso 1 1 calc GR . . . .
H20B H 0.595254 0.432761 0.606547 0.085 Uiso 1 1 calc GR . . . .
H20C H 0.671057 0.479998 0.570050 0.085 Uiso 1 1 calc GR . . . .
C1 C 0.5351(3) 0.3703(2) 0.0414(2) 0.0655(10) Uani 1 1 d . . . . .
H1A H 0.587271 0.353256 0.097441 0.098 Uiso 1 1 calc GR . . . .
H1B H 0.580295 0.397798 0.016269 0.098 Uiso 1 1 calc GR . . . .
H1C H 0.499830 0.333318 0.002543 0.098 Uiso 1 1 calc GR . . . .
C27 C 0.8631(3) 0.50802(17) 0.2708(2) 0.0537(9) Uani 1 1 d . . . . .
H27A H 0.832393 0.545213 0.293729 0.081 Uiso 1 1 calc GR . . . .
H27B H 0.851116 0.516488 0.210163 0.081 Uiso 1 1 calc GR . . . .
H27C H 0.947225 0.502912 0.304322 0.081 Uiso 1 1 calc GR . . . .
C16 C 0.4251(3) 0.70269(16) 0.1768(2) 0.0490(8) Uani 1 1 d . . . . .
H16A H 0.377330 0.682971 0.120368 0.059 Uiso 1 1 calc R . . . .
H16B H 0.493831 0.724572 0.170542 0.059 Uiso 1 1 calc R . . . .
C21 C 0.6406(3) 0.31311(16) 0.5404(2) 0.0572(9) Uani 1 1 d . . . . .
H21A H 0.631072 0.283751 0.491484 0.086 Uiso 1 1 calc GR . . . .
H21B H 0.574209 0.307338 0.559170 0.086 Uiso 1 1 calc GR . . . .
H21C H 0.713797 0.302265 0.588241 0.086 Uiso 1 1 calc GR . . . .
C25 C 1.0269(2) 0.4134(2) 0.4459(2) 0.0630(10) Uani 1 1 d . . . . .
H25A H 1.035271 0.386748 0.399374 0.095 Uiso 1 1 calc GR . . . .
H25B H 1.080070 0.396648 0.501813 0.095 Uiso 1 1 calc GR . . . .
H25C H 1.046542 0.459548 0.439176 0.095 Uiso 1 1 calc GR . . . .
C3 C 0.3425(3) 0.4346(2) -0.0297(2) 0.0713(11) Uani 1 1 d . . . . .
H3A H 0.303339 0.395974 -0.063510 0.107 Uiso 1 1 calc GR . . . .
H3B H 0.377433 0.461153 -0.063251 0.107 Uiso 1 1 calc GR . . . .
H3C H 0.284999 0.461375 -0.015911 0.107 Uiso 1 1 calc GR . . . .
C5 C 0.3055(3) 0.27084(16) 0.03522(19) 0.0547(9) Uani 1 1 d . . . . .
H5A H 0.252268 0.289212 -0.019698 0.082 Uiso 1 1 calc GR . . . .
H5B H 0.271496 0.230277 0.048241 0.082 Uiso 1 1 calc GR . . . .
H5C H 0.381310 0.260736 0.030851 0.082 Uiso 1 1 calc GR . . . .
C17 C 0.3506(3) 0.75501(18) 0.2022(2) 0.0680(10) Uani 1 1 d . . . . .
H17A H 0.323529 0.788812 0.157059 0.102 Uiso 1 1 calc GR . . . .
H17B H 0.398709 0.775763 0.257052 0.102 Uiso 1 1 calc GR . . . .
H17C H 0.282705 0.733416 0.208656 0.102 Uiso 1 1 calc GR . . . .

loop_
_atom_site_aniso_label
_atom_site_aniso_U_11
_atom_site_aniso_U_22
_atom_site_aniso_U_33
_atom_site_aniso_U_23
_atom_site_aniso_U_13
_atom_site_aniso_U_12
N5 0.0236(10) 0.0253(12) 0.0275(11) 0.0004(9) 0.0075(9) -0.0030(9)
O2 0.0582(12) 0.0374(12) 0.0336(11) -0.0065(9) 0.0139(9) -0.0093(10)
O1 0.0464(11) 0.0371(13) 0.0538(13) 0.0027(9) 0.0005(10) -0.0162(10)
N6 0.0312(11) 0.0278(13) 0.0268(11) 0.0024(9) 0.0065(9) -0.0009(10)
N1 0.0354(11) 0.0332(14) 0.0328(12) -0.0007(10) 0.0152(10) -0.0020(11)
N2 0.0300(10) 0.0282(13) 0.0266(11) -0.0041(9) 0.0100(9) -0.0023(10)
N7 0.0275(11) 0.0357(14) 0.0309(12) 0.0021(9) 0.0077(9) 0.0023(10)
N3 0.0256(10) 0.0270(13) 0.0315(11) 0.0010(9) 0.0054(9) -0.0034(10)
N4 0.0280(10) 0.0254(12) 0.0321(12) 0.0021(9) 0.0072(9) -0.0051(10)
C18 0.0277(12) 0.0226(14) 0.0306(14) -0.0031(10) 0.0118(11) -0.0011(11)
C12 0.0252(12) 0.0290(15) 0.0274(13) -0.0009(11) 0.0132(11) -0.0005(12)
C11 0.0220(11) 0.0302(16) 0.0282(13) -0.0005(11) 0.0061(10) 0.0024(11)
C8 0.0356(13) 0.0310(16) 0.0394(15) -0.0077(12) 0.0205(12) -0.0029(13)
C19 0.0428(15) 0.0442(19) 0.0320(15) -0.0010(12) 0.0154(12) -0.0060(14)
C6 0.0321(13) 0.0270(16) 0.0402(16) -0.0050(12) 0.0119(12) -0.0014(12)
C13 0.0307(13) 0.0296(17) 0.0432(17) -0.0023(13) 0.0074(12) -0.0005(13)
C15 0.0435(15) 0.0392(17) 0.0363(15) 0.0069(12) 0.0167(13) 0.0030(14)
C4 0.0383(14) 0.0340(17) 0.0348(15) -0.0068(12) 0.0116(12) 0.0045(14)
C14 0.0380(13) 0.0265(15) 0.0319(14) 0.0036(11) 0.0128(11) -0.0031(13)
C26 0.0261(12) 0.052(2) 0.0383(16) -0.0005(13) 0.0133(11) -0.0005(13)
C22 0.0374(14) 0.0341(17) 0.0313(15) -0.0013(12) 0.0026(12) 0.0013(13)
C28 0.0440(16) 0.067(2) 0.055(2) -0.0137(16) 0.0263(15) -0.0057(17)
C2 0.0561(17) 0.045(2) 0.0432(17) 0.0047(13) 0.0285(14) 0.0014(16)
C7 0.0470(16) 0.0329(18) 0.0538(19) -0.0112(13) 0.0202(14) -0.0132(14)
C24 0.0268(13) 0.0429(19) 0.0427(17) 0.0007(13) 0.0015(12) 0.0016(13)
C10 0.0628(18) 0.0456(19) 0.0392(17) -0.0064(13) 0.0236(15) -0.0147(16)
C23 0.0516(17) 0.056(2) 0.0481(19) 0.0044(15) -0.0021(15) 0.0069(17)
C9 0.0411(16) 0.060(2) 0.071(2) -0.0183(17) 0.0273(16) 0.0003(17)
C20 0.086(2) 0.048(2) 0.049(2) -0.0063(15) 0.0398(18) -0.0075(19)
C1 0.0578(19) 0.085(3) 0.067(2) 0.0062(19) 0.0398(18) 0.004(2)
C27 0.0483(17) 0.057(2) 0.060(2) 0.0088(16) 0.0246(16) -0.0012(17)
C16 0.0550(18) 0.0409(19) 0.0526(19) 0.0117(14) 0.0217(15) 0.0079(16)
C21 0.082(2) 0.045(2) 0.0488(19) -0.0062(15) 0.0278(17) -0.0204(19)
C25 0.0295(14) 0.088(3) 0.061(2) 0.0022(18) 0.0046(15) 0.0002(17)
C3 0.077(2) 0.082(3) 0.058(2) 0.0304(19) 0.0289(19) 0.013(2)
C5 0.076(2) 0.043(2) 0.0487(18) -0.0160(15) 0.0272(17) -0.0066(18)
C17 0.084(2) 0.044(2) 0.079(3) 0.0112(17) 0.033(2) 0.023(2)

loop_
_atom_type_symbol
_atom_type_description
_atom_type_scat_dispersion_real
_atom_type_scat_dispersion_imag
_atom_type_scat_source
C C 0.0033 0.0016 'International Tables Vol C Tables 4.2.6.8 and 6.1.1.4'
H H 0.0000 0.0000 'International Tables Vol C Tables 4.2.6.8 and 6.1.1.4'
N N 0.0061 0.0033 'International Tables Vol C Tables 4.2.6.8 and 6.1.1.4'
O O 0.0106 0.0060 'International Tables Vol C Tables 4.2.6.8 and 6.1.1.4'

loop_
_geom_angle_atom_site_label_1
_geom_angle_atom_site_label_2
_geom_angle_atom_site_label_3
_geom_angle
_geom_angle_site_symmetry_1
_geom_angle_site_symmetry_3
_geom_angle_publ_flag
C12 N5 C18 124.0(2) . . ?
C18 N6 C19 121.8(2) . . ?
C18 N6 C22 108.2(2) . . ?
C22 N6 C19 129.6(2) . . ?
C11 N1 C4 108.6(2) . . ?
C11 N1 C2 121.7(2) . . ?
C4 N1 C2 129.3(2) . . ?
C11 N2 C8 120.8(2) . . ?
C11 N2 C6 108.9(2) . . ?
C6 N2 C8 129.4(2) . . ?
C18 N7 C26 123.66(19) . . ?
C18 N7 C24 108.3(2) . . ?
C24 N7 C26 126.9(2) . . ?
C11 N3 C12 116.7(2) . . ?
C12 N4 C13 124.0(2) . . ?
C12 N4 C14 120.10(19) . . ?
C14 N4 C13 114.6(2) . . ?
N5 C18 N6 122.2(2) . . ?
N5 C18 N7 128.9(2) . . ?
N7 C18 N6 108.3(2) . . ?
N5 C12 N3 119.7(2) . . ?
N5 C12 N4 125.3(2) . . ?
N3 C12 N4 114.9(2) . . ?
N2 C11 N1 107.3(2) . . ?
N3 C11 N1 124.0(2) . . ?
N3 C11 N2 128.3(2) . . ?
N2 C8 H8 107.0 . . ?
N2 C8 C10 113.6(2) . . ?
N2 C8 C9 110.4(2) . . ?
C10 C8 H8 107.0 . . ?
C9 C8 H8 107.0 . . ?
C9 C8 C10 111.6(3) . . ?
N6 C19 H19 106.4 . . ?
N6 C19 C20 113.0(2) . . ?
N6 C19 C21 112.3(2) . . ?
C20 C19 H19 106.4 . . ?
C21 C19 H19 106.4 . . ?
C21 C19 C20 111.8(2) . . ?
N2 C6 C7 123.5(2) . . ?
C4 C6 N2 107.3(2) . . ?
C4 C6 C7 129.1(2) . . ?
O2 C13 O1 129.8(3) . . ?
O2 C13 N4 117.0(2) . . ?
O1 C13 N4 113.2(2) . . ?
H15A C15 H15B 107.7 . . ?
C14 C15 H15A 108.8 . . ?
C14 C15 H15B 108.8 . . ?
C16 C15 H15A 108.8 . . ?
C16 C15 H15B 108.8 . . ?
C16 C15 C14 113.6(2) . . ?
N1 C4 C5 123.3(3) . . ?
C6 C4 N1 107.7(2) . . ?
C6 C4 C5 129.0(3) . . ?
N4 C14 C15 112.4(2) . . ?
N4 C14 H14A 109.1 . . ?
N4 C14 H14B 109.1 . . ?
C15 C14 H14A 109.1 . . ?
C15 C14 H14B 109.1 . . ?
H14A C14 H14B 107.9 . . ?
N7 C26 H26 106.0 . . ?
N7 C26 C28 111.6(2) . . ?
N7 C26 C27 114.0(2) . . ?
C28 C26 H26 106.0 . . ?
C27 C26 H26 106.0 . . ?
C27 C26 C28 112.5(3) . . ?
N6 C22 C23 123.4(3) . . ?
C24 C22 N6 108.2(2) . . ?
C24 C22 C23 128.4(3) . . ?
C26 C28 H28A 109.5 . . ?
C26 C28 H28B 109.5 . . ?
C26 C28 H28C 109.5 . . ?
H28A C28 H28B 109.5 . . ?
H28A C28 H28C 109.5 . . ?
H28B C28 H28C 109.5 . . ?
N1 C2 H2 105.1 . . ?
N1 C2 C1 113.2(3) . . ?
N1 C2 C3 112.4(2) . . ?
C1 C2 H2 105.1 . . ?
C3 C2 H2 105.1 . . ?
C3 C2 C1 114.9(3) . . ?
C6 C7 H7A 109.5 . . ?
C6 C7 H7B 109.5 . . ?
C6 C7 H7C 109.5 . . ?
H7A C7 H7B 109.5 . . ?
H7A C7 H7C 109.5 . . ?
H7B C7 H7C 109.5 . . ?
N7 C24 C25 123.4(3) . . ?
C22 C24 N7 107.0(2) . . ?
C22 C24 C25 129.6(3) . . ?
C8 C10 H10A 109.5 . . ?
C8 C10 H10B 109.5 . . ?
C8 C10 H10C 109.5 . . ?
H10A C10 H10B 109.5 . . ?
H10A C10 H10C 109.5 . . ?
H10B C10 H10C 109.5 . . ?
C22 C23 H23A 109.5 . . ?
C22 C23 H23B 109.5 . . ?
C22 C23 H23C 109.5 . . ?
H23A C23 H23B 109.5 . . ?
H23A C23 H23C 109.5 . . ?
H23B C23 H23C 109.5 . . ?
C8 C9 H9A 109.5 . . ?
C8 C9 H9B 109.5 . . ?
C8 C9 H9C 109.5 . . ?
H9A C9 H9B 109.5 . . ?
H9A C9 H9C 109.5 . . ?
H9B C9 H9C 109.5 . . ?
C19 C20 H20A 109.5 . . ?
C19 C20 H20B 109.5 . . ?
C19 C20 H20C 109.5 . . ?
H20A C20 H20B 109.5 . . ?
H20A C20 H20C 109.5 . . ?
H20B C20 H20C 109.5 . . ?
C2 C1 H1A 109.5 . . ?
C2 C1 H1B 109.5 . . ?
C2 C1 H1C 109.5 . . ?
H1A C1 H1B 109.5 . . ?
H1A C1 H1C 109.5 . . ?
H1B C1 H1C 109.5 . . ?
C26 C27 H27A 109.5 . . ?
C26 C27 H27B 109.5 . . ?
C26 C27 H27C 109.5 . . ?
H27A C27 H27B 109.5 . . ?
H27A C27 H27C 109.5 . . ?
H27B C27 H27C 109.5 . . ?
C15 C16 H16A 109.4 . . ?
C15 C16 H16B 109.4 . . ?
C15 C16 C17 111.4(3) . . ?
H16A C16 H16B 108.0 . . ?
C17 C16 H16A 109.4 . . ?
C17 C16 H16B 109.4 . . ?
C19 C21 H21A 109.5 . . ?
C19 C21 H21B 109.5 . . ?
C19 C21 H21C 109.5 . . ?
H21A C21 H21B 109.5 . . ?
H21A C21 H21C 109.5 . . ?
H21B C21 H21C 109.5 . . ?
C24 C25 H25A 109.5 . . ?
C24 C25 H25B 109.5 . . ?
C24 C25 H25C 109.5 . . ?
H25A C25 H25B 109.5 . . ?
H25A C25 H25C 109.5 . . ?
H25B C25 H25C 109.5 . . ?
C2 C3 H3A 109.5 . . ?
C2 C3 H3B 109.5 . . ?
C2 C3 H3C 109.5 . . ?
H3A C3 H3B 109.5 . . ?
H3A C3 H3C 109.5 . . ?
H3B C3 H3C 109.5 . . ?
C4 C5 H5A 109.5 . . ?
C4 C5 H5B 109.5 . . ?
C4 C5 H5C 109.5 . . ?
H5A C5 H5B 109.5 . . ?
H5A C5 H5C 109.5 . . ?
H5B C5 H5C 109.5 . . ?
C16 C17 H17A 109.5 . . ?
C16 C17 H17B 109.5 . . ?
C16 C17 H17C 109.5 . . ?
H17A C17 H17B 109.5 . . ?
H17A C17 H17C 109.5 . . ?
H17B C17 H17C 109.5 . . ?

loop_
_geom_bond_atom_site_label_1
_geom_bond_atom_site_label_2
_geom_bond_distance
_geom_bond_site_symmetry_2
_geom_bond_publ_flag
N5 C18 1.335(3) . ?
N5 C12 1.326(3) . ?
O2 C13 1.237(3) . ?
O1 C13 1.254(3) . ?
N6 C18 1.361(3) . ?
N6 C19 1.483(3) . ?
N6 C22 1.402(3) . ?
N1 C11 1.376(3) . ?
N1 C4 1.408(3) . ?
N1 C2 1.476(4) . ?
N2 C11 1.369(3) . ?
N2 C8 1.473(3) . ?
N2 C6 1.411(3) . ?
N7 C18 1.359(3) . ?
N7 C26 1.486(4) . ?
N7 C24 1.416(3) . ?
N3 C12 1.357(3) . ?
N3 C11 1.354(3) . ?
N4 C12 1.376(3) . ?
N4 C13 1.484(3) . ?
N4 C14 1.474(3) . ?
C8 H8 0.9800 . ?
C8 C10 1.531(4) . ?
C8 C9 1.507(4) . ?
C19 H19 0.9800 . ?
C19 C20 1.532(4) . ?
C19 C21 1.518(4) . ?
C6 C4 1.361(4) . ?
C6 C7 1.492(4) . ?
C15 H15A 0.9700 . ?
C15 H15B 0.9700 . ?
C15 C14 1.518(4) . ?
C15 C16 1.505(4) . ?
C4 C5 1.509(4) . ?
C14 H14A 0.9700 . ?
C14 H14B 0.9700 . ?
C26 H26 0.9800 . ?
C26 C28 1.535(4) . ?
C26 C27 1.510(4) . ?
C22 C24 1.354(4) . ?
C22 C23 1.506(4) . ?
C28 H28A 0.9600 . ?
C28 H28B 0.9600 . ?
C28 H28C 0.9600 . ?
C2 H2 0.9800 . ?
C2 C1 1.497(4) . ?
C2 C3 1.490(4) . ?
C7 H7A 0.9600 . ?
C7 H7B 0.9600 . ?
C7 H7C 0.9600 . ?
C24 C25 1.497(4) . ?
C10 H10A 0.9600 . ?
C10 H10B 0.9600 . ?
C10 H10C 0.9600 . ?
C23 H23A 0.9600 . ?
C23 H23B 0.9600 . ?
C23 H23C 0.9600 . ?
C9 H9A 0.9600 . ?
C9 H9B 0.9600 . ?
C9 H9C 0.9600 . ?
C20 H20A 0.9600 . ?
C20 H20B 0.9600 . ?
C20 H20C 0.9600 . ?
C1 H1A 0.9600 . ?
C1 H1B 0.9600 . ?
C1 H1C 0.9600 . ?
C27 H27A 0.9600 . ?
C27 H27B 0.9600 . ?
C27 H27C 0.9600 . ?
C16 H16A 0.9700 . ?
C16 H16B 0.9700 . ?
C16 C17 1.523(4) . ?
C21 H21A 0.9600 . ?
C21 H21B 0.9600 . ?
C21 H21C 0.9600 . ?
C25 H25A 0.9600 . ?
C25 H25B 0.9600 . ?
C25 H25C 0.9600 . ?
C3 H3A 0.9600 . ?
C3 H3B 0.9600 . ?
C3 H3C 0.9600 . ?
C5 H5A 0.9600 . ?
C5 H5B 0.9600 . ?
C5 H5C 0.9600 . ?
C17 H17A 0.9600 . ?
C17 H17B 0.9600 . ?
C17 H17C 0.9600 . ?
